data_4100059
_journal_name_full 'Journal of the American Chemical Society'
_journal_paper_doi 10.1021/ja043527a
_journal_year 2005
_chemical_formula_moiety 'C24 H36 Cs O9 Ni S10 '
_chemical_formula_sum 'C24 H36 Cs Ni O9 S10'
_chemical_formula_weight 980.75
_space_group_IT_number 2
_symmetry_cell_setting triclinic
_symmetry_Int_Tables_number 2
_symmetry_space_group_name_Hall '-P 1'
_symmetry_space_group_name_H-M 'P -1'
_cell_angle_alpha 84.967(4)
_cell_angle_beta 87.007(4)
_cell_angle_gamma 80.751(3)
_cell_formula_units_Z 2
_cell_length_a 10.7634(9)
_cell_length_b 12.8715(9)
_cell_length_c 13.466(1)
_cell_measurement_temperature 100.1
_cell_volume 1832.9(2)
_cod_original_formula_sum 'C24 H36 Cs O9 Ni S10 '
_cod_database_code 4100059

loop_
_symmetry_equiv_pos_as_xyz
x,y,z
-x,-y,-z

loop_
_atom_site_label
_atom_site_type_symbol
_atom_site_fract_x
_atom_site_fract_y
_atom_site_fract_z
_atom_site_U_iso_or_equiv
_atom_site_adp_type
_atom_site_occupancy
_atom_site_symmetry_multiplicity
_atom_site_calc_flag
_atom_site_refinement_flags
_atom_site_disorder_assembly
_atom_site_disorder_group
Cs1 Cs 0.05106(1) 0.17893(1) -0.02255(1) 0.01445(2) Uani 1.00 1 d . . .
O1 O 0.1380(1) 0.33743(9) 0.12535(7) 0.0180(3) Uani 1.00 1 d . . .
O2 O -0.1294(1) 0.35669(9) 0.09607(8) 0.0202(3) Uani 1.00 1 d . . .
O3 O -0.2248(1) 0.32771(8) -0.09529(8) 0.0197(3) Uani 1.00 1 d . . .
O4 O -0.0057(1) 0.32936(9) -0.23008(8) 0.0204(3) Uani 1.00 1 d . . .
O5 O 0.2376(1) 0.20990(8) -0.20267(8) 0.0181(3) Uani 1.00 1 d . . .
O6 O 0.3244(1) 0.24187(8) -0.00743(7) 0.0179(3) Uani 1.00 1 d . . .
O7 O -0.05293(9) 0.02192(9) 0.17246(7) 0.0176(3) Uani 1.00 1 d . . .
O8 O -0.2581(1) 0.02865(8) 0.04875(7) 0.0181(3) Uani 1.00 1 d . . .
O9 O -0.2062(1) -0.03217(8) -0.14831(7) 0.0167(3) Uani 1.00 1 d . . .
C7 C 0.0442(1) 0.3342(1) 0.2042(1) 0.0246(4) Uani 1.00 1 d . . .
C8 C -0.0737(1) 0.4039(1) 0.1718(1) 0.0259(4) Uani 1.00 1 d . . .
C9 C -0.2264(1) 0.4306(1) 0.0503(1) 0.0219(4) Uani 1.00 1 d . . .
C10 C -0.2991(1) 0.3742(1) -0.0151(1) 0.0205(4) Uani 1.00 1 d . . .
C11 C -0.2149(1) 0.4034(1) -0.1789(1) 0.0230(4) Uani 1.00 1 d . . .
C12 C -0.1326(1) 0.3526(1) -0.2603(1) 0.0219(4) Uani 1.00 1 d . . .
C13 C 0.0782(1) 0.2961(1) -0.3109(1) 0.0203(4) Uani 1.00 1 d . . .
C14 C 0.2110(1) 0.2924(1) -0.2803(1) 0.0206(4) Uani 1.00 1 d . . .
C15 C 0.3655(1) 0.1943(1) -0.1745(1) 0.0201(4) Uani 1.00 1 d . . .
C16 C 0.3896(1) 0.2685(1) -0.0992(1) 0.0190(4) Uani 1.00 1 d . . .
C17 C 0.3530(1) 0.2995(1) 0.0716(1) 0.0193(4) Uani 1.00 1 d . . .
C18 C 0.2592(1) 0.2885(1) 0.1571(1) 0.0188(4) Uani 1.00 1 d . . .
C19 C -0.1804(1) 0.0457(1) 0.2092(1) 0.0175(4) Uani 1.00 1 d . . .
C20 C -0.2590(1) 0.0989(1) 0.1251(1) 0.0167(4) Uani 1.00 1 d . . .
C21 C -0.3362(1) 0.0767(1) -0.0298(1) 0.0182(4) Uani 1.00 1 d . . .
C22 C -0.3307(1) 0.0002(1) -0.1098(1) 0.0179(4) Uani 1.00 1 d . . .
C23 C -0.1588(1) 0.0487(1) -0.2117(1) 0.0170(4) Uani 1.00 1 d . . .
C24 C -0.0311(1) 0.0043(1) -0.2527(1) 0.0176(4) Uani 1.00 1 d . . .
Ni1 Ni 0.34405(2) 0.04068(1) 0.42216(1) 0.01306(4) Uani 1.00 1 d . . .
S1 S 0.17574(3) -0.00002(3) 0.50026(3) 0.01662(8) Uani 1.00 1 d . . .
S2 S 0.08979(4) -0.21298(3) 0.55190(3) 0.01791(9) Uani 1.00 1 d . . .
S3 S 0.12248(4) -0.44740(3) 0.55660(3) 0.0223(1) Uani 1.00 1 d . . .
S4 S 0.31965(3) -0.32603(3) 0.46568(3) 0.01571(8) Uani 1.00 1 d . . .
S5 S 0.42227(3) -0.12246(3) 0.40236(3) 0.01493(8) Uani 1.00 1 d . . .
S6 S 0.50682(3) 0.08285(3) 0.33612(3) 0.01616(8) Uani 1.00 1 d . . .
S7 S 0.59121(3) 0.29677(3) 0.28575(3) 0.01578(8) Uani 1.00 1 d . . .
S8 S 0.56268(4) 0.53015(3) 0.29078(3) 0.0250(1) Uani 1.00 1 d . . .
S9 S 0.37720(3) 0.40536(3) 0.39491(3) 0.01685(9) Uani 1.00 1 d . . .
S10 S 0.27190(3) 0.20232(3) 0.45219(3) 0.01690(9) Uani 1.00 1 d . . .
C1 C 0.1999(1) -0.1353(1) 0.4999(1) 0.0155(3) Uani 1.00 1 d . . .
C2 C 0.1753(1) -0.3353(1) 0.5275(1) 0.0175(4) Uani 1.00 1 d . . .
C3 C 0.3067(1) -0.1884(1) 0.4579(1) 0.0142(3) Uani 1.00 1 d . . .
C4 C 0.4866(1) 0.2176(1) 0.3434(1) 0.0146(3) Uani 1.00 1 d . . .
C5 C 0.5127(1) 0.4170(1) 0.3217(1) 0.0174(4) Uani 1.00 1 d . . .
C6 C 0.3862(1) 0.2686(1) 0.3951(1) 0.0141(3) Uani 1.00 1 d . . .
H1 H 0.0281(1) 0.2639(1) 0.2180(1) 0.029(1) Uiso 1.00 1 c . . .
H2 H 0.0727(1) 0.3582(1) 0.2625(1) 0.029(1) Uiso 1.00 1 c . . .
H3 H -0.0541(1) 0.4706(1) 0.1458(1) 0.031(1) Uiso 1.00 1 c . . .
H4 H -0.1314(1) 0.4131(1) 0.2274(1) 0.031(1) Uiso 1.00 1 c . . .
H5 H -0.2816(1) 0.4624(1) 0.1003(1) 0.026(1) Uiso 1.00 1 c . . .
H6 H -0.1901(1) 0.4836(1) 0.0107(1) 0.025(1) Uiso 1.00 1 c . . .
H7 H -0.3663(1) 0.4238(1) -0.0424(1) 0.024(1) Uiso 1.00 1 c . . .
H8 H -0.3326(1) 0.3200(1) 0.0251(1) 0.024(1) Uiso 1.00 1 c . . .
H9 H -0.2965(1) 0.4289(1) -0.2031(1) 0.027(1) Uiso 1.00 1 c . . .
H10 H -0.1793(1) 0.4607(1) -0.1585(1) 0.027(1) Uiso 1.00 1 c . . .
H11 H -0.1371(1) 0.3994(1) -0.3191(1) 0.027(1) Uiso 1.00 1 c . . .
H12 H -0.1607(1) 0.2890(1) -0.2734(1) 0.026(1) Uiso 1.00 1 c . . .
H13 H 0.0662(1) 0.2280(1) -0.3266(1) 0.025(1) Uiso 1.00 1 c . . .
H14 H 0.0624(1) 0.3448(1) -0.3677(1) 0.025(1) Uiso 1.00 1 c . . .
H15 H 0.2200(1) 0.3580(1) -0.2567(1) 0.025(1) Uiso 1.00 1 c . . .
H16 H 0.2676(1) 0.2787(1) -0.3358(1) 0.025(1) Uiso 1.00 1 c . . .
H17 H 0.3866(1) 0.1239(1) -0.1461(1) 0.024(1) Uiso 1.00 1 c . . .
H18 H 0.4176(1) 0.2047(1) -0.2325(1) 0.024(1) Uiso 1.00 1 c . . .
H19 H 0.3592(1) 0.3393(1) -0.1228(1) 0.022(1) Uiso 1.00 1 c . . .
H20 H 0.4773(1) 0.2610(1) -0.0890(1) 0.022(1) Uiso 1.00 1 c . . .
H21 H 0.4354(1) 0.2723(1) 0.0932(1) 0.023(1) Uiso 1.00 1 c . . .
H22 H 0.3490(1) 0.3719(1) 0.0489(1) 0.023(1) Uiso 1.00 1 c . . .
H23 H 0.2817(1) 0.3224(1) 0.2119(1) 0.023(1) Uiso 1.00 1 c . . .
H24 H 0.2582(1) 0.2159(1) 0.1766(1) 0.022(1) Uiso 1.00 1 c . . .
H25 H -0.2103(1) -0.0177(1) 0.2337(1) 0.021(1) Uiso 1.00 1 c . . .
H26 H -0.1851(1) 0.0913(1) 0.2615(1) 0.021(1) Uiso 1.00 1 c . . .
H27 H -0.2255(1) 0.1598(1) 0.0983(1) 0.020(1) Uiso 1.00 1 c . . .
H28 H -0.3431(1) 0.1192(1) 0.1493(1) 0.020(1) Uiso 1.00 1 c . . .
H29 H -0.4205(1) 0.0935(1) -0.0046(1) 0.021(1) Uiso 1.00 1 c . . .
H30 H -0.3072(1) 0.1394(1) -0.0572(1) 0.021(1) Uiso 1.00 1 c . . .
H31 H -0.3810(1) 0.0333(1) -0.1631(1) 0.022(1) Uiso 1.00 1 c . . .
H32 H -0.3637(1) -0.0606(1) -0.0820(1) 0.021(1) Uiso 1.00 1 c . . .
H33 H -0.2140(1) 0.0715(1) -0.2648(1) 0.020(1) Uiso 1.00 1 c . . .
H34 H -0.1526(1) 0.1068(1) -0.1743(1) 0.020(1) Uiso 1.00 1 c . . .
H35 H -0.0364(1) -0.0574(1) -0.2851(1) 0.021(1) Uiso 1.00 1 c . . .
H36 H -0.0010(1) 0.0553(1) -0.2991(1) 0.021(1) Uiso 1.00 1 c . . .
